data_4074262
loop_
_publ_author_name
'Boydston, Andrew J.'
'Rice, Jonathan D.'
'Sanderson, Matthew D.'
'Dykhno, Olga L.'
'Bielawski, Christopher W.'

_publ_section_title
;
 Synthesis and Study of Bidentate Benzimidazolylidene&#x2212;Group 10
 Metal Complexes and Related Main-Chain Organometallic Polymers
;
_journal_issue 26
_journal_name_full Organometallics
_journal_page_first 6087
_journal_paper_doi 10.1021/om060494u
_journal_volume 25
_journal_year 2006
_chemical_formula_sum 'C34 H34 N4 Ni O2'
_chemical_formula_weight 589.36
_chemical_name_systematic
; 
 ? 
;
_space_group_IT_number 14
_symmetry_cell_setting monoclinic
_symmetry_space_group_name_Hall '-P 2yn'
_symmetry_space_group_name_H-M 'P 1 21/n 1'
_atom_sites_solution_hydrogens geom
_atom_sites_solution_primary direct
_atom_sites_solution_secondary difmap
_audit_creation_method SHELXL-97
_cell_angle_alpha 90.00
_cell_angle_beta 96.904(1)
_cell_angle_gamma 90.00
_cell_formula_units_Z 4
_cell_length_a 12.8694(2)
_cell_length_b 10.3815(2)
_cell_length_c 21.7249(4)
_cell_measurement_reflns_used 6520
_cell_measurement_temperature 153(2)
_cell_measurement_theta_max 27.5
_cell_measurement_theta_min 1
_cell_volume 2881.48(9)
_computing_cell_refinement 'Collect software, Nonius B.V. 1998'
_computing_data_collection 'Collect software, Nonius B.V. 1998'
_computing_data_reduction
;
DENZO and Scalepack (Otwinoski and Minor, 1997)
;
_computing_molecular_graphics 'XP SHELXTL/PC, Siemens Analytical'
_computing_structure_refinement 'XL SHELXTL/PC, Siemens Analytical'
_computing_structure_solution
;

SIR97 - Altomare A., Burla M.C., Camalli M., Cascarano G.L., Giacovazzo C., 
Guagliardi A., Moliterni A.G.G., Polidori G.,Spagna R.
;
_diffrn_ambient_temperature 153(2)
_diffrn_measured_fraction_theta_full 0.996
_diffrn_measured_fraction_theta_max 0.996
_diffrn_measurement_device_type 'Nonius Kappa CCD'
_diffrn_measurement_method \w-scans
_diffrn_radiation_monochromator graphite
_diffrn_radiation_source 'fine-focus sealed tube'
_diffrn_radiation_type MoK\a
_diffrn_radiation_wavelength 0.71073
_diffrn_reflns_av_R_equivalents 0.0282
_diffrn_reflns_av_sigmaI/netI 0.0550
_diffrn_reflns_limit_h_max 16
_diffrn_reflns_limit_h_min -16
_diffrn_reflns_limit_k_max 11
_diffrn_reflns_limit_k_min -13
_diffrn_reflns_limit_l_max 28
_diffrn_reflns_limit_l_min -28
_diffrn_reflns_number 11823
_diffrn_reflns_theta_full 27.48
_diffrn_reflns_theta_max 27.48
_diffrn_reflns_theta_min 1.95
_exptl_absorpt_coefficient_mu 0.712
_exptl_absorpt_correction_type none
_exptl_crystal_colour yellow
_exptl_crystal_density_diffrn 1.359
_exptl_crystal_density_method 'not measured'
_exptl_crystal_description plate
_exptl_crystal_F_000 1240
_exptl_crystal_size_max 0.20
_exptl_crystal_size_mid 0.16
_exptl_crystal_size_min 0.12
_refine_diff_density_max 0.485
_refine_diff_density_min -0.497
_refine_diff_density_rms 0.062
_refine_ls_extinction_method none
_refine_ls_goodness_of_fit_ref 1.017
_refine_ls_hydrogen_treatment constr
_refine_ls_matrix_type full
_refine_ls_number_parameters 382
_refine_ls_number_reflns 6579
_refine_ls_number_restraints 18
_refine_ls_restrained_S_all 1.021
_refine_ls_R_factor_all 0.0725
_refine_ls_R_factor_gt 0.0407
_refine_ls_shift/su_max 0.022
_refine_ls_shift/su_mean 0.001
_refine_ls_structure_factor_coef Fsqd
_refine_ls_weighting_details 'calc w=1/[\s^2^(Fo^2^)+(0.0436P)^2^+1.3251P] where P=(Fo^2^+2Fc^2^)/3'
_refine_ls_weighting_scheme calc
_refine_ls_wR_factor_gt 0.0891
_refine_ls_wR_factor_ref 0.1004
_reflns_number_gt 4662
_reflns_number_total 6579
_reflns_threshold_expression >2sigma(I)
_cod_data_source_file om060494usi20061002_112533.cif
_cod_data_source_block aj45
_cod_depositor_comments
;
The following automatic conversions were performed:

'_symmetry_cell_setting' value 'Monoclinic' changed to 'monoclinic'
according to /home/saulius/struct/CIF-dictionaries/cif_core.dic
dictionary named 'cif_core.dic' version 2.4.1 from 2010-06-29.

Automatic conversion script
Id: cif_fix_values 1715 2011-07-08 13:25:40Z adriana 
;
_cod_original_sg_symbol_H-M P21/n
_cod_database_code 4074262

loop_
_symmetry_equiv_pos_as_xyz
'x, y, z'
'-x+1/2, y+1/2, -z+1/2'
'-x, -y, -z'
'x-1/2, -y-1/2, z-1/2'

loop_
_atom_site_label
_atom_site_type_symbol
_atom_site_fract_x
_atom_site_fract_y
_atom_site_fract_z
_atom_site_U_iso_or_equiv
_atom_site_adp_type
_atom_site_occupancy
_atom_site_symmetry_multiplicity
_atom_site_calc_flag
_atom_site_refinement_flags
Ni1 Ni 0.63366(2) 0.54962(2) 0.662673(11) 0.02314(10) Uani 1 1 d .
O1 O 0.59395(11) 0.49985(14) 0.74048(6) 0.0265(3) Uani 1 1 d .
N1 N 0.52159(14) 0.75257(16) 0.71263(8) 0.0250(4) Uani 1 1 d .
N2 N 0.65876(14) 0.82674(16) 0.67392(8) 0.0260(4) Uani 1 1 d .
C1 C 0.60330(16) 0.7171(2) 0.68154(9) 0.0241(5) Uani 1 1 d .
C2 C 0.52589(17) 0.8858(2) 0.72548(10) 0.0268(5) Uani 1 1 d .
C3 C 0.46683(19) 0.9669(2) 0.75830(11) 0.0326(5) Uani 1 1 d .
H3 H 0.4093 0.9357 0.7775 0.039 Uiso 1 1 calc R
C4 C 0.4957(2) 1.0957(2) 0.76174(11) 0.0382(6) Uani 1 1 d .
H4 H 0.4567 1.1539 0.7838 0.046 Uiso 1 1 calc R
C5 C 0.5798(2) 1.1421(2) 0.73400(11) 0.0380(6) Uani 1 1 d .
H5 H 0.5957 1.2314 0.7362 0.046 Uiso 1 1 calc R
C6 C 0.64081(19) 1.0604(2) 0.70317(11) 0.0341(5) Uani 1 1 d .
H6 H 0.6996 1.0911 0.6850 0.041 Uiso 1 1 calc R
C7 C 0.61243(17) 0.9322(2) 0.69996(9) 0.0271(5) Uani 1 1 d .
C8 C 0.45684(16) 0.6592(2) 0.73812(9) 0.0241(5) Uani 1 1 d .
C9 C 0.50154(17) 0.53811(19) 0.75453(9) 0.0246(5) Uani 1 1 d .
C10 C 0.44200(18) 0.4567(2) 0.78848(9) 0.0275(5) Uani 1 1 d .
H10 H 0.4704 0.3759 0.8025 0.033 Uiso 1 1 calc R
C11 C 0.34398(19) 0.4907(2) 0.80200(10) 0.0331(5) Uani 1 1 d .
H11 H 0.3066 0.4338 0.8256 0.040 Uiso 1 1 calc R
C12 C 0.29900(18) 0.6067(2) 0.78167(11) 0.0345(5) Uani 1 1 d .
H12 H 0.2303 0.6284 0.7899 0.041 Uiso 1 1 calc R
C13 C 0.35596(17) 0.6904(2) 0.74927(10) 0.0295(5) Uani 1 1 d .
H13 H 0.3258 0.7698 0.7345 0.035 Uiso 1 1 calc R
C14 C 0.75958(17) 0.8336(2) 0.64935(10) 0.0300(5) Uani 1 1 d .
H14A H 0.7873 0.7452 0.6463 0.036 Uiso 1 1 calc R
H14B H 0.8095 0.8820 0.6790 0.036 Uiso 1 1 calc R
C15 C 0.7543(2) 0.8977(3) 0.58607(11) 0.0433(6) Uani 1 1 d .
H15A H 0.7172 0.9788 0.5871 0.052 Uiso 1 1 d R
H15B H 0.7150 0.8431 0.5553 0.052 Uiso 1 1 d R
C16 C 0.8608(2) 0.9221(4) 0.56692(14) 0.0720(11) Uani 1 1 d U
H16C H 0.9020 0.9673 0.5998 0.086 Uiso 0.72 1 d PR
H16D H 0.8535 0.9772 0.5312 0.086 Uiso 0.72 1 d PR
C17 C 0.9139(3) 0.8149(4) 0.5528(2) 0.0601(11) Uani 0.72 1 d PU
H17D H 0.9820 0.8406 0.5409 0.090 Uiso 0.72 1 d PR
H17E H 0.9245 0.7583 0.5891 0.090 Uiso 0.72 1 d PR
H17F H 0.8740 0.7691 0.5183 0.090 Uiso 0.72 1 d PR
O1' O 0.69004(11) 0.38425(13) 0.65221(6) 0.0276(3) Uani 1 1 d .
N1' N 0.72125(13) 0.53905(15) 0.54867(7) 0.0229(4) Uani 1 1 d .
N2' N 0.57126(13) 0.64005(16) 0.53760(8) 0.0244(4) Uani 1 1 d .
C1' C 0.64341(16) 0.58317(19) 0.58035(9) 0.0234(5) Uani 1 1 d .
C2' C 0.69837(17) 0.56618(19) 0.48492(9) 0.0246(5) Uani 1 1 d .
C3' C 0.74664(18) 0.5338(2) 0.43270(10) 0.0295(5) Uani 1 1 d .
H3' H 0.8110 0.4879 0.4363 0.035 Uiso 1 1 calc R
C4' C 0.6967(2) 0.5713(2) 0.37567(10) 0.0353(6) Uani 1 1 d .
H4' H 0.7277 0.5512 0.3393 0.042 Uiso 1 1 calc R
C5' C 0.60186(19) 0.6378(2) 0.36992(10) 0.0346(6) Uani 1 1 d .
H5' H 0.5707 0.6631 0.3299 0.041 Uiso 1 1 calc R
C6' C 0.55208(18) 0.6680(2) 0.42097(10) 0.0302(5) Uani 1 1 d .
H6' H 0.4867 0.7117 0.4170 0.036 Uiso 1 1 calc R
C7' C 0.60292(17) 0.63106(19) 0.47864(9) 0.0254(5) Uani 1 1 d .
C8' C 0.80119(16) 0.45333(19) 0.57629(9) 0.0241(4) Uani 1 1 d .
C9' C 0.77647(16) 0.37263(19) 0.62515(9) 0.0230(4) Uani 1 1 d .
C10' C 0.85017(17) 0.2769(2) 0.64408(9) 0.0265(5) Uani 1 1 d .
H10' H 0.8355 0.2173 0.6751 0.032 Uiso 1 1 calc R
C11' C 0.94360(17) 0.2665(2) 0.61900(10) 0.0294(5) Uani 1 1 d .
H11' H 0.9908 0.1988 0.6321 0.035 Uiso 1 1 calc R
C12' C 0.96938(18) 0.3538(2) 0.57489(10) 0.0319(5) Uani 1 1 d .
H12' H 1.0352 0.3491 0.5593 0.038 Uiso 1 1 calc R
C13' C 0.89738(17) 0.4477(2) 0.55400(10) 0.0283(5) Uani 1 1 d .
H13' H 0.9141 0.5087 0.5241 0.034 Uiso 1 1 calc R
C14' C 0.46805(17) 0.6872(2) 0.54896(10) 0.0279(5) Uani 1 1 d .
H14C H 0.4516 0.6519 0.5890 0.034 Uiso 1 1 calc R
H14D H 0.4152 0.6534 0.5161 0.034 Uiso 1 1 calc R
C15' C 0.45810(17) 0.8330(2) 0.55075(10) 0.0294(5) Uani 1 1 d .
H15C H 0.4678 0.8688 0.5096 0.035 Uiso 1 1 calc R
H15D H 0.5139 0.8684 0.5814 0.035 Uiso 1 1 calc R
C16' C 0.3517(2) 0.8742(2) 0.56794(12) 0.0408(6) Uani 1 1 d .
H16A H 0.2968 0.8507 0.5339 0.049 Uiso 1 1 calc R
H16B H 0.3372 0.8273 0.6057 0.049 Uiso 1 1 calc R
C17' C 0.3472(2) 1.0181(2) 0.57972(13) 0.0501(7) Uani 1 1 d .
H17A H 0.2779 1.0409 0.5907 0.075 Uiso 1 1 calc R
H17B H 0.3600 1.0649 0.5422 0.075 Uiso 1 1 calc R
H17C H 0.4007 1.0415 0.6138 0.075 Uiso 1 1 calc R

loop_
_atom_site_aniso_label
_atom_site_aniso_U_11
_atom_site_aniso_U_22
_atom_site_aniso_U_33
_atom_site_aniso_U_23
_atom_site_aniso_U_13
_atom_site_aniso_U_12
Ni1 0.02601(16) 0.02149(15) 0.02221(15) 0.00214(11) 0.00407(11) 0.00016(11)
O1 0.0304(9) 0.0252(8) 0.0245(8) 0.0045(6) 0.0062(6) 0.0031(7)
N1 0.0280(10) 0.0205(9) 0.0269(9) 0.0022(7) 0.0052(8) 0.0008(8)
N2 0.0268(10) 0.0247(10) 0.0261(9) 0.0021(7) 0.0016(8) -0.0043(8)
C1 0.0240(12) 0.0265(11) 0.0210(10) 0.0051(9) -0.0013(8) -0.0005(9)
C2 0.0318(13) 0.0201(11) 0.0272(11) 0.0019(9) -0.0018(9) 0.0001(9)
C3 0.0353(13) 0.0268(12) 0.0356(13) 0.0021(10) 0.0041(10) 0.0037(10)
C4 0.0441(15) 0.0237(12) 0.0452(14) -0.0036(11) -0.0011(12) 0.0041(11)
C5 0.0455(15) 0.0214(12) 0.0443(14) 0.0006(11) -0.0065(12) -0.0029(11)
C6 0.0363(13) 0.0266(12) 0.0376(13) 0.0036(10) -0.0033(10) -0.0061(10)
C7 0.0295(12) 0.0262(12) 0.0248(11) 0.0019(9) -0.0003(9) 0.0001(9)
C8 0.0263(12) 0.0235(11) 0.0225(10) -0.0003(8) 0.0031(9) -0.0021(9)
C9 0.0305(12) 0.0246(11) 0.0189(10) -0.0041(9) 0.0038(9) -0.0009(9)
C10 0.0382(13) 0.0216(11) 0.0237(11) -0.0019(9) 0.0077(9) -0.0031(10)
C11 0.0398(14) 0.0301(12) 0.0319(12) -0.0030(10) 0.0137(10) -0.0106(11)
C12 0.0297(13) 0.0373(14) 0.0387(13) -0.0057(11) 0.0126(10) -0.0051(11)
C13 0.0296(13) 0.0294(12) 0.0294(11) -0.0023(9) 0.0030(10) 0.0021(10)
C14 0.0252(12) 0.0354(13) 0.0292(11) -0.0004(10) 0.0033(9) -0.0069(10)
C15 0.0421(15) 0.0537(16) 0.0332(13) 0.0028(12) 0.0010(11) -0.0218(13)
C16 0.061(2) 0.116(3) 0.0423(16) -0.0050(17) 0.0163(15) -0.046(2)
C17 0.060(3) 0.056(3) 0.068(3) -0.016(2) 0.029(2) -0.016(2)
C17A 0.057(6) 0.061(6) 0.056(5) 0.018(5) 0.024(5) 0.004(5)
O1' 0.0282(8) 0.0245(8) 0.0310(8) 0.0043(6) 0.0071(7) 0.0008(7)
N1' 0.0248(9) 0.0226(9) 0.0219(9) 0.0021(7) 0.0047(7) -0.0011(7)
N2' 0.0239(10) 0.0230(9) 0.0261(9) 0.0014(7) 0.0021(7) -0.0013(7)
C1' 0.0246(11) 0.0198(10) 0.0256(11) 0.0014(8) 0.0020(9) -0.0030(9)
C2' 0.0303(12) 0.0223(11) 0.0209(10) 0.0008(8) 0.0022(9) -0.0054(9)
C3' 0.0319(13) 0.0290(12) 0.0280(11) -0.0010(9) 0.0048(9) -0.0042(10)
C4' 0.0482(15) 0.0334(13) 0.0251(11) -0.0036(10) 0.0075(10) -0.0050(11)
C5' 0.0481(15) 0.0296(12) 0.0235(11) 0.0010(9) -0.0060(10) -0.0042(11)
C6' 0.0368(14) 0.0230(11) 0.0294(12) 0.0014(9) -0.0025(10) -0.0043(10)
C7' 0.0297(12) 0.0202(11) 0.0258(11) -0.0012(9) 0.0014(9) -0.0042(9)
C8' 0.0253(11) 0.0207(11) 0.0258(11) 0.0001(9) 0.0010(9) 0.0005(9)
C9' 0.0240(11) 0.0221(11) 0.0230(10) -0.0018(8) 0.0028(9) -0.0033(9)
C10' 0.0289(12) 0.0231(11) 0.0271(11) 0.0022(9) 0.0021(9) -0.0017(9)
C11' 0.0279(12) 0.0275(12) 0.0326(12) 0.0026(10) 0.0028(9) 0.0050(10)
C12' 0.0271(12) 0.0350(13) 0.0347(12) 0.0019(10) 0.0076(10) 0.0037(10)
C13' 0.0289(12) 0.0278(12) 0.0288(11) 0.0031(9) 0.0063(9) -0.0010(10)
C14' 0.0241(12) 0.0254(11) 0.0337(12) 0.0030(9) 0.0015(9) -0.0007(9)
C15' 0.0309(13) 0.0246(12) 0.0320(12) 0.0018(9) 0.0010(10) -0.0006(10)
C16' 0.0415(15) 0.0330(14) 0.0498(15) 0.0060(11) 0.0132(12) 0.0083(11)
C17' 0.068(2) 0.0388(15) 0.0460(16) 0.0055(12) 0.0155(14) 0.0148(14)

loop_
_atom_type_symbol
_atom_type_description
_atom_type_scat_dispersion_real
_atom_type_scat_dispersion_imag
_atom_type_scat_source
C C 0.0033 0.0016 'International Tables Vol C Tables 4.2.6.8 and 6.1.1.4'
H H 0.0000 0.0000 'International Tables Vol C Tables 4.2.6.8 and 6.1.1.4'
N N 0.0061 0.0033 'International Tables Vol C Tables 4.2.6.8 and 6.1.1.4'
O O 0.0106 0.0060 'International Tables Vol C Tables 4.2.6.8 and 6.1.1.4'
Ni Ni 0.3393 1.1124 'International Tables Vol C Tables 4.2.6.8 and 6.1.1.4'

loop_
_geom_angle_atom_site_label_1
_geom_angle_atom_site_label_2
_geom_angle_atom_site_label_3
_geom_angle
C1 Ni1 C1' 94.52(9)
C1 Ni1 O1' 168.95(8)
C1' Ni1 O1' 89.02(8)
C1 Ni1 O1 88.38(8)
C1' Ni1 O1 167.16(8)
O1' Ni1 O1 90.47(6)
C9 O1 Ni1 118.02(12)
C1 N1 C2 110.34(17)
C1 N1 C8 121.78(17)
C2 N1 C8 126.71(17)
C1 N2 C7 110.45(17)
C1 N2 C14 125.82(18)
C7 N2 C14 123.32(17)
N2 C1 N1 106.27(17)
N2 C1 Ni1 129.31(16)
N1 C1 Ni1 124.15(15)
C3 C2 C7 120.7(2)
C3 C2 N1 133.3(2)
C7 C2 N1 105.98(18)
C2 C3 C4 116.9(2)
C2 C3 H3 121.5
C4 C3 H3 121.5
C5 C4 C3 121.9(2)
C5 C4 H4 119.0
C3 C4 H4 119.0
C6 C5 C4 121.1(2)
C6 C5 H5 119.5
C4 C5 H5 119.5
C7 C6 C5 117.0(2)
C7 C6 H6 121.5
C5 C6 H6 121.5
C6 C7 C2 122.3(2)
C6 C7 N2 130.7(2)
C2 C7 N2 106.95(18)
C13 C8 C9 121.69(19)
C13 C8 N1 120.66(19)
C9 C8 N1 117.54(18)
O1 C9 C10 120.09(19)
O1 C9 C8 124.02(19)
C10 C9 C8 115.89(19)
C11 C10 C9 121.9(2)
C11 C10 H10 119.0
C9 C10 H10 119.0
C10 C11 C12 120.9(2)
C10 C11 H11 119.5
C12 C11 H11 119.5
C13 C12 C11 118.8(2)
C13 C12 H12 120.6
C11 C12 H12 120.6
C12 C13 C8 120.5(2)
C12 C13 H13 119.8
C8 C13 H13 119.8
N2 C14 C15 113.96(19)
N2 C14 H14A 108.8
C15 C14 H14A 108.8
N2 C14 H14B 108.8
C15 C14 H14B 108.8
H14A C14 H14B 107.7
C16 C15 C14 112.4(2)
C16 C15 H15A 109.1
C14 C15 H15A 109.1
C16 C15 H15B 109.0
C14 C15 H15B 109.2
H15A C15 H15B 107.8
C17 C16 C17A 65.6(5)
C17 C16 C15 115.1(3)
C17A C16 C15 127.0(5)
C17 C16 H16E 45.0
C17A C16 H16E 105.7
C15 C16 H16E 106.0
C17 C16 H16F 134.7
C17A C16 H16F 104.7
C15 C16 H16F 105.7
H16E C16 H16F 106.3
C17 C16 H16C 108.6
C17A C16 H16C 121.6
C15 C16 H16C 108.5
H16E C16 H16C 70.8
H16F C16 H16C 36.3
C17 C16 H16D 107.9
C17A C16 H16D 42.4
C15 C16 H16D 108.8
H16E C16 H16D 143.4
H16F C16 H16D 74.8
H16C C16 H16D 107.7
C16 C17 C17A 61.0(4)
C16 C17 H16E 44.9
C17A C17 H16E 101.4
C16 C17 H17D 109.1
C17A C17 H17D 74.3
H16E C17 H17D 105.0
C16 C17 H17E 109.6
C17A C17 H17E 170.5
H16E C17 H17E 69.3
H17D C17 H17E 109.5
C16 C17 H17F 109.8
C17A C17 H17F 76.5
H16E C17 H17F 143.3
H17D C17 H17F 109.5
H17E C17 H17F 109.5
C16 C17 H17H 88.5
C17A C17 H17H 37.0
H16E C17 H17H 133.3
H17D C17 H17H 85.5
H17E C17 H17H 149.9
H17F C17 H17H 40.5
C16 C17A C17 53.4(4)
C16 C17A H16D 39.9
C17 C17A H16D 93.4
C16 C17A H17D 77.3
C17 C17A H17D 36.5
H16D C17A H17D 111.4
C16 C17A H17G 110.0
C17 C17A H17G 89.2
H16D C17A H17G 115.4
H17D C17A H17G 53.1
C16 C17A H17H 109.8
C17 C17A H17H 72.0
H16D C17A H17H 132.4
H17D C17A H17H 83.4
H17G C17A H17H 109.5
C16 C17A H17I 108.5
C17 C17A H17I 158.7
H16D C17A H17I 69.7
H17D C17A H17I 161.9
H17G C17A H17I 109.5
H17H C17A H17I 109.5
C9' O1' Ni1 119.45(12)
C1' N1' C2' 110.49(17)
C1' N1' C8' 122.07(16)
C2' N1' C8' 126.10(17)
C1' N2' C7' 110.25(17)
C1' N2' C14' 125.87(17)
C7' N2' C14' 123.30(17)
N1' C1' N2' 106.44(17)
N1' C1' Ni1 124.60(15)
N2' C1' Ni1 128.47(16)
C7' C2' C3' 120.62(19)
C7' C2' N1' 105.70(17)
C3' C2' N1' 133.5(2)
C4' C3' C2' 117.1(2)
C4' C3' H3' 121.5
C2' C3' H3' 121.5
C3' C4' C5' 121.9(2)
C3' C4' H4' 119.1
C5' C4' H4' 119.1
C6' C5' C4' 121.7(2)
C6' C5' H5' 119.1
C4' C5' H5' 119.1
C5' C6' C7' 116.5(2)
C5' C6' H6' 121.8
C7' C6' H6' 121.8
C2' C7' N2' 107.11(17)
C2' C7' C6' 122.2(2)
N2' C7' C6' 130.5(2)
C13' C8' C9' 121.84(19)
C13' C8' N1' 120.41(18)
C9' C8' N1' 117.71(18)
O1' C9' C10' 120.62(18)
O1' C9' C8' 123.66(18)
C10' C9' C8' 115.72(19)
C11' C10' C9' 121.98(19)
C11' C10' H10' 119.0
C9' C10' H10' 119.0
C10' C11' C12' 120.8(2)
C10' C11' H11' 119.6
C12' C11' H11' 119.6
C13' C12' C11' 118.7(2)
C13' C12' H12' 120.6
C11' C12' H12' 120.6
C12' C13' C8' 120.5(2)
C12' C13' H13' 119.8
C8' C13' H13' 119.8
N2' C14' C15' 114.71(18)
N2' C14' H14C 108.6
C15' C14' H14C 108.6
N2' C14' H14D 108.6
C15' C14' H14D 108.6
H14C C14' H14D 107.6
C14' C15' C16' 111.53(19)
C14' C15' H15C 109.3
C16' C15' H15C 109.3
C14' C15' H15D 109.3
C16' C15' H15D 109.3
H15C C15' H15D 108.0
C17' C16' C15' 111.8(2)
C17' C16' H16A 109.3
C15' C16' H16A 109.3
C17' C16' H16B 109.3
C15' C16' H16B 109.3
H16A C16' H16B 107.9
C16' C17' H17A 109.5
C16' C17' H17B 109.5
H17A C17' H17B 109.5
C16' C17' H17C 109.5
H17A C17' H17C 109.5
H17B C17' H17C 109.5

loop_
_geom_bond_atom_site_label_1
_geom_bond_atom_site_label_2
_geom_bond_distance
Ni1 C1 1.839(2)
Ni1 C1' 1.841(2)
Ni1 O1' 1.8882(14)
Ni1 O1 1.8955(14)
O1 C9 1.324(2)
N1 C1 1.367(3)
N1 C2 1.411(3)
N1 C8 1.432(3)
N2 C1 1.364(3)
N2 C7 1.398(3)
N2 C14 1.463(3)
C2 C3 1.387(3)
C2 C7 1.388(3)
C3 C4 1.388(3)
C3 H3 0.9500
C4 C5 1.386(3)
C4 H4 0.9500
C5 C6 1.382(3)
C5 H5 0.9500
C6 C7 1.379(3)
C6 H6 0.9500
C8 C13 1.387(3)
C8 C9 1.411(3)
C9 C10 1.408(3)
C10 C11 1.375(3)
C10 H10 0.9500
C11 C12 1.386(3)
C11 H11 0.9500
C12 C13 1.382(3)
C12 H12 0.9500
C13 H13 0.9500
C14 C15 1.521(3)
C14 H14A 0.9900
C14 H14B 0.9900
C15 C16 1.501(4)
C15 H15A 0.9701
C15 H15B 0.9702
C16 C17 1.360(5)
C16 C17A 1.482(10)
C16 H16E 0.9602
C16 H16F 0.9600
C16 H16C 0.9600
C16 H16D 0.9597
C17 C17A 1.542(10)
C17 H16E 0.9615
C17 H17D 0.9800
C17 H17E 0.9800
C17 H17F 0.9800
C17 H17H 1.5499
C17A H16D 1.0073
C17A H17D 1.5880
C17A H17G 0.9801
C17A H17H 0.9800
C17A H17I 0.9799
O1' C9' 1.325(2)
N1' C1' 1.361(3)
N1' C2' 1.409(2)
N1' C8' 1.436(3)
N2' C1' 1.366(3)
N2' C7' 1.393(3)
N2' C14' 1.464(3)
C2' C7' 1.393(3)
C2' C3' 1.398(3)
C3' C4' 1.382(3)
C3' H3' 0.9500
C4' C5' 1.394(3)
C4' H4' 0.9500
C5' C6' 1.382(3)
C5' H5' 0.9500
C6' C7' 1.396(3)
C6' H6' 0.9500
C8' C13' 1.384(3)
C8' C9' 1.418(3)
C9' C10' 1.401(3)
C10' C11' 1.383(3)
C10' H10' 0.9500
C11' C12' 1.388(3)
C11' H11' 0.9500
C12' C13' 1.383(3)
C12' H12' 0.9500
C13' H13' 0.9500
C14' C15' 1.520(3)
C14' H14C 0.9900
C14' H14D 0.9900
C15' C16' 1.523(3)
C15' H15C 0.9900
C15' H15D 0.9900
C16' C17' 1.518(3)
C16' H16A 0.9900
C16' H16B 0.9900
C17' H17A 0.9800
C17' H17B 0.9800
C17' H17C 0.9800

loop_
_geom_torsion_atom_site_label_1
_geom_torsion_atom_site_label_2
_geom_torsion_atom_site_label_3
_geom_torsion_atom_site_label_4
_geom_torsion
C1 Ni1 O1 C9 52.06(15)
C1' Ni1 O1 C9 -51.3(4)
O1' Ni1 O1 C9 -138.94(15)
C7 N2 C1 N1 -0.2(2)
C14 N2 C1 N1 172.60(18)
C7 N2 C1 Ni1 -174.30(15)
C14 N2 C1 Ni1 -1.5(3)
C2 N1 C1 N2 -0.6(2)
C8 N1 C1 N2 -169.09(17)
C2 N1 C1 Ni1 173.88(14)
C8 N1 C1 Ni1 5.4(3)
C1' Ni1 C1 N2 -56.71(19)
O1' Ni1 C1 N2 51.7(5)
O1 Ni1 C1 N2 135.82(19)
C1' Ni1 C1 N1 130.09(17)
O1' Ni1 C1 N1 -121.5(4)
O1 Ni1 C1 N1 -37.39(17)
C1 N1 C2 C3 -175.6(2)
C8 N1 C2 C3 -7.9(4)
C1 N1 C2 C7 1.2(2)
C8 N1 C2 C7 168.93(19)
C7 C2 C3 C4 2.8(3)
N1 C2 C3 C4 179.2(2)
C2 C3 C4 C5 -0.2(3)
C3 C4 C5 C6 -2.1(4)
C4 C5 C6 C7 1.7(3)
C5 C6 C7 C2 0.9(3)
C5 C6 C7 N2 -178.2(2)
C3 C2 C7 C6 -3.2(3)
N1 C2 C7 C6 179.50(19)
C3 C2 C7 N2 176.04(19)
N1 C2 C7 N2 -1.2(2)
C1 N2 C7 C6 -179.9(2)
C14 N2 C7 C6 7.1(3)
C1 N2 C7 C2 0.9(2)
C14 N2 C7 C2 -172.07(18)
C1 N1 C8 C13 -156.83(19)
C2 N1 C8 C13 36.7(3)
C1 N1 C8 C9 26.7(3)
C2 N1 C8 C9 -139.7(2)
Ni1 O1 C9 C10 143.94(16)
Ni1 O1 C9 C8 -36.8(2)
C13 C8 C9 O1 174.34(19)
N1 C8 C9 O1 -9.2(3)
C13 C8 C9 C10 -6.4(3)
N1 C8 C9 C10 170.05(18)
O1 C9 C10 C11 -177.47(19)
C8 C9 C10 C11 3.2(3)
C9 C10 C11 C12 1.0(3)
C10 C11 C12 C13 -2.2(3)
C11 C12 C13 C8 -0.9(3)
C9 C8 C13 C12 5.4(3)
N1 C8 C13 C12 -170.93(19)
C1 N2 C14 C15 111.3(2)
C7 N2 C14 C15 -76.8(3)
N2 C14 C15 C16 170.8(2)
C14 C15 C16 C17 70.1(4)
C14 C15 C16 C17A 147.5(6)
C15 C16 C17 C17A 121.2(6)
C15 C16 C17A C17 -104.0(5)
C1 Ni1 O1' C9' -59.3(4)
C1' Ni1 O1' C9' 49.59(15)
O1 Ni1 O1' C9' -143.24(14)
C2' N1' C1' N2' -0.8(2)
C8' N1' C1' N2' -168.35(17)
C2' N1' C1' Ni1 171.73(14)
C8' N1' C1' Ni1 4.2(3)
C7' N2' C1' N1' 0.5(2)
C14' N2' C1' N1' 172.02(17)
C7' N2' C1' Ni1 -171.65(15)
C14' N2' C1' Ni1 -0.1(3)
C1 Ni1 C1' N1' 134.49(18)
O1' Ni1 C1' N1' -35.03(17)
O1 Ni1 C1' N1' -122.9(3)
C1 Ni1 C1' N2' -54.67(19)
O1' Ni1 C1' N2' 135.81(19)
O1 Ni1 C1' N2' 48.0(5)
C1' N1' C2' C7' 0.8(2)
C8' N1' C2' C7' 167.73(18)
C1' N1' C2' C3' -174.1(2)
C8' N1' C2' C3' -7.2(3)
C7' C2' C3' C4' 1.3(3)
N1' C2' C3' C4' 175.7(2)
C2' C3' C4' C5' -0.4(3)
C3' C4' C5' C6' -1.0(4)
C4' C5' C6' C7' 1.5(3)
C3' C2' C7' N2' 175.26(18)
N1' C2' C7' N2' -0.5(2)
C3' C2' C7' C6' -0.9(3)
N1' C2' C7' C6' -176.62(18)
C1' N2' C7' C2' 0.0(2)
C14' N2' C7' C2' -171.80(18)
C1' N2' C7' C6' 175.7(2)
C14' N2' C7' C6' 3.9(3)
C5' C6' C7' C2' -0.5(3)
C5' C6' C7' N2' -175.7(2)
C1' N1' C8' C13' -155.74(19)
C2' N1' C8' C13' 38.7(3)
C1' N1' C8' C9' 26.5(3)
C2' N1' C8' C9' -139.1(2)
Ni1 O1' C9' C10' 145.24(16)
Ni1 O1' C9' C8' -34.8(2)
C13' C8' C9' O1' 172.55(19)
N1' C8' C9' O1' -9.7(3)
C13' C8' C9' C10' -7.4(3)
N1' C8' C9' C10' 170.33(18)
O1' C9' C10' C11' -176.57(19)
C8' C9' C10' C11' 3.4(3)
C9' C10' C11' C12' 1.8(3)
C10' C11' C12' C13' -3.3(3)
C11' C12' C13' C8' -0.7(3)
C9' C8' C13' C12' 6.2(3)
N1' C8' C13' C12' -171.47(19)
C1' N2' C14' C15' 107.4(2)
C7' N2' C14' C15' -82.1(2)
N2' C14' C15' C16' -175.36(18)
C14' C15' C16' C17' 171.0(2)
